data_4123086
loop_
_publ_author_name
'Mo, Zhenbo'
'Xiao, Jie'
'Gao, Yafei'
'Deng, Liang'

_publ_section_title
;
 Regio- and Stereoselective Hydrosilylation of Alkynes Catalyzed by
 Three-Coordinate Cobalt(I) Alkyl and Silyl Complexes.
;
_journal_name_full 'Journal of the American Chemical Society'
_journal_page_first 141209075314002
_journal_paper_doi 10.1021/ja510924v
_journal_year 2014
_chemical_absolute_configuration ad
_chemical_formula_sum 'C41 H47 Cl Co N2 P'
_chemical_formula_weight 693.16
_chemical_name_systematic
; 
 ? 
;
_space_group_IT_number 19
_symmetry_cell_setting orthorhombic
_symmetry_space_group_name_Hall 'P 2ac 2ab'
_symmetry_space_group_name_H-M 'P 21 21 21'
_atom_sites_solution_hydrogens geom
_atom_sites_solution_primary direct
_atom_sites_solution_secondary difmap
_audit_creation_method SHELXL-97
_cell_angle_alpha 90.00
_cell_angle_beta 90.00
_cell_angle_gamma 90.00
_cell_formula_units_Z 4
_cell_length_a 10.8518(10)
_cell_length_b 14.8683(14)
_cell_length_c 21.679(2)
_cell_measurement_reflns_used 9952
_cell_measurement_temperature 133(2)
_cell_measurement_theta_max 33.20
_cell_measurement_theta_min 2.51
_cell_volume 3497.9(6)
_computing_cell_refinement 'Bruker SAINT'
_computing_data_collection 'Bruker APEX2'
_computing_data_reduction 'Bruker SAINT'
_computing_molecular_graphics 'Bruker SHELXTL'
_computing_publication_material 'Bruker SHELXTL'
_computing_structure_refinement 'SHELXL-97 (Sheldrick, 2008)'
_computing_structure_solution 'SHELXS-97 (Sheldrick, 2008)'
_diffrn_ambient_temperature 133(2)
_diffrn_measured_fraction_theta_full 0.963
_diffrn_measured_fraction_theta_max 0.963
_diffrn_measurement_device_type 'Bruker APEX-II CCD'
_diffrn_measurement_method '\f and \w scans'
_diffrn_radiation_monochromator graphite
_diffrn_radiation_source 'fine-focus sealed tube'
_diffrn_radiation_type MoK\a
_diffrn_radiation_wavelength 0.71073
_diffrn_reflns_av_R_equivalents 0.0278
_diffrn_reflns_av_sigmaI/netI 0.0429
_diffrn_reflns_limit_h_max 17
_diffrn_reflns_limit_h_min -16
_diffrn_reflns_limit_k_max 22
_diffrn_reflns_limit_k_min -17
_diffrn_reflns_limit_l_max 29
_diffrn_reflns_limit_l_min -33
_diffrn_reflns_number 40403
_diffrn_reflns_theta_full 34.05
_diffrn_reflns_theta_max 34.05
_diffrn_reflns_theta_min 1.88
_exptl_absorpt_coefficient_mu 0.645
_exptl_absorpt_correction_T_max 0.9383
_exptl_absorpt_correction_T_min 0.8058
_exptl_absorpt_correction_type multi-scan
_exptl_absorpt_process_details sadab
_exptl_crystal_colour red
_exptl_crystal_density_diffrn 1.316
_exptl_crystal_density_method 'not measured'
_exptl_crystal_description block
_exptl_crystal_F_000 1464
_exptl_crystal_size_max 0.35
_exptl_crystal_size_mid 0.25
_exptl_crystal_size_min 0.10
_refine_diff_density_max 0.388
_refine_diff_density_min -0.247
_refine_diff_density_rms 0.051
_refine_ls_abs_structure_details 'Flack H D (1983), Acta Cryst. A39, 876-881'
_refine_ls_abs_structure_Flack -0.009(6)
_refine_ls_extinction_method none
_refine_ls_goodness_of_fit_ref 1.010
_refine_ls_hydrogen_treatment mixed
_refine_ls_matrix_type full
_refine_ls_number_parameters 431
_refine_ls_number_reflns 13526
_refine_ls_number_restraints 0
_refine_ls_restrained_S_all 1.010
_refine_ls_R_factor_all 0.0346
_refine_ls_R_factor_gt 0.0280
_refine_ls_shift/su_max 0.003
_refine_ls_shift/su_mean 0.000
_refine_ls_structure_factor_coef Fsqd
_refine_ls_weighting_details 'calc w=1/[\s^2^(Fo^2^)+(0.0326P)^2^+0.0000P] where P=(Fo^2^+2Fc^2^)/3'
_refine_ls_weighting_scheme calc
_refine_ls_wR_factor_gt 0.0647
_refine_ls_wR_factor_ref 0.0670
_reflns_number_gt 12155
_reflns_number_total 13526
_reflns_threshold_expression >2sigma(I)
_cod_data_source_file ja510924v_si_002.cif
_cod_data_source_block (IAd)Co(PPh3)Cl
_cod_depositor_comments
;
The following automatic conversions were performed:

'_symmetry_cell_setting' value 'Orthorhombic' changed to
'orthorhombic' according to
/home/saulius/struct/COD-crude-data--automatic-downloads/rss-feeds/ACS/lib/dictionaries/cif_core.dic
dictionary named 'cif_core.dic' version 2.4.2 from 2011-04-26.

Automatic conversion script
Id: cif_fix_values 2935 2014-11-11 08:27:57Z andrius 
;
_cod_original_sg_symbol_H-M P2(1)2(1)2(1)
_cod_database_code 4123086

loop_
_symmetry_equiv_pos_as_xyz
'x, y, z'
'x+1/2, -y+1/2, -z'
'-x, y+1/2, -z+1/2'
'-x+1/2, -y, z+1/2'

loop_
_atom_site_label
_atom_site_type_symbol
_atom_site_fract_x
_atom_site_fract_y
_atom_site_fract_z
_atom_site_U_iso_or_equiv
_atom_site_adp_type
_atom_site_occupancy
_atom_site_symmetry_multiplicity
_atom_site_calc_flag
_atom_site_refinement_flags
Co1 Co 0.636528(13) 0.669909(11) 0.798940(7) 0.01542(3) Uani 1 1 d .
Cl1 Cl 0.48326(3) 0.60454(2) 0.852095(14) 0.02227(6) Uani 1 1 d .
P1 P 0.79537(3) 0.58992(2) 0.763672(13) 0.01343(5) Uani 1 1 d .
N1 N 0.71203(9) 0.86306(7) 0.82027(4) 0.01461(17) Uani 1 1 d .
N2 N 0.62620(9) 0.84724(7) 0.73118(4) 0.01677(18) Uani 1 1 d .
C1 C 0.66108(9) 0.79896(8) 0.78223(5) 0.01399(19) Uani 1 1 d .
C2 C 0.70975(12) 0.94747(8) 0.79273(6) 0.0212(2) Uani 1 1 d .
H2A H 0.7411 1.0017 0.8097 0.025 Uiso 1 1 calc R
C3 C 0.65477(12) 0.93787(8) 0.73746(6) 0.0216(2) Uani 1 1 d .
H3A H 0.6386 0.9841 0.7084 0.026 Uiso 1 1 calc R
C4 C 0.77245(9) 0.84520(7) 0.88076(5) 0.01341(19) Uani 1 1 d .
C5 C 0.75425(11) 0.92663(8) 0.92364(5) 0.0179(2) Uani 1 1 d .
H5A H 0.7886 0.9812 0.9040 0.021 Uiso 1 1 calc R
H5B H 0.6652 0.9366 0.9307 0.021 Uiso 1 1 calc R
C6 C 0.81905(11) 0.90986(9) 0.98549(5) 0.0190(2) Uani 1 1 d .
H6A H 0.8068 0.9632 1.0130 0.023 Uiso 1 1 calc R
C7 C 0.76406(11) 0.82660(10) 1.01619(5) 0.0210(2) Uani 1 1 d .
H7A H 0.6751 0.8361 1.0239 0.025 Uiso 1 1 calc R
H7B H 0.8050 0.8158 1.0563 0.025 Uiso 1 1 calc R
C8 C 0.78231(11) 0.74482(9) 0.97380(5) 0.0184(2) Uani 1 1 d .
H8A H 0.7463 0.6902 0.9938 0.022 Uiso 1 1 calc R
C9 C 0.71851(10) 0.76126(8) 0.91159(5) 0.0157(2) Uani 1 1 d .
C10 C 0.92053(11) 0.73030(9) 0.96323(6) 0.0208(2) Uani 1 1 d .
H10A H 0.9620 0.7191 1.0032 0.025 Uiso 1 1 calc R
H10B H 0.9334 0.6771 0.9365 0.025 Uiso 1 1 calc R
C11 C 0.97600(10) 0.81363(9) 0.93258(5) 0.0195(2) Uani 1 1 d .
H11A H 1.0660 0.8039 0.9254 0.023 Uiso 1 1 calc R
C12 C 0.95766(11) 0.89560(9) 0.97452(5) 0.0205(2) Uani 1 1 d .
H12A H 0.9936 0.9497 0.9549 0.025 Uiso 1 1 calc R
H12B H 1.0000 0.8857 1.0144 0.025 Uiso 1 1 calc R
C13 C 0.91111(10) 0.83021(9) 0.87048(5) 0.0173(2) Uani 1 1 d .
H13A H 0.9473 0.8837 0.8502 0.021 Uiso 1 1 calc R
H13B H 0.9237 0.7777 0.8431 0.021 Uiso 1 1 calc R
C14 C 0.56383(10) 0.81207(8) 0.67506(5) 0.0168(2) Uani 1 1 d .
C15 C 0.55658(14) 0.70993(9) 0.67663(6) 0.0261(3) Uani 1 1 d .
C16 C 0.49141(14) 0.67470(10) 0.61815(6) 0.0299(3) Uani 1 1 d .
H16A H 0.4871 0.6075 0.6196 0.036 Uiso 1 1 calc R
C17 C 0.36045(13) 0.71370(9) 0.61504(6) 0.0272(3) Uani 1 1 d .
H17A H 0.3176 0.6909 0.5779 0.033 Uiso 1 1 calc R
H17B H 0.3129 0.6949 0.6518 0.033 Uiso 1 1 calc R
C18 C 0.36877(12) 0.81635(9) 0.61256(6) 0.0234(2) Uani 1 1 d .
H18A H 0.2837 0.8420 0.6104 0.028 Uiso 1 1 calc R
C19 C 0.43277(11) 0.85113(9) 0.67098(6) 0.0197(2) Uani 1 1 d .
H19A H 0.3848 0.8331 0.7078 0.024 Uiso 1 1 calc R
H19B H 0.4368 0.9176 0.6699 0.024 Uiso 1 1 calc R
C20 C 0.44166(14) 0.84605(11) 0.55563(6) 0.0312(3) Uani 1 1 d .
H20A H 0.4460 0.9125 0.5541 0.037 Uiso 1 1 calc R
H20B H 0.4000 0.8247 0.5178 0.037 Uiso 1 1 calc R
C21 C 0.57240(14) 0.80648(12) 0.55913(6) 0.0325(3) Uani 1 1 d .
H21A H 0.6205 0.8253 0.5220 0.039 Uiso 1 1 calc R
C22 C 0.56468(15) 0.70419(13) 0.56139(7) 0.0375(4) Uani 1 1 d .
H22A H 0.6487 0.6784 0.5632 0.045 Uiso 1 1 calc R
H22B H 0.5240 0.6816 0.5236 0.045 Uiso 1 1 calc R
C23 C 0.63653(12) 0.84162(11) 0.61776(5) 0.0266(3) Uani 1 1 d .
H23A H 0.7215 0.8176 0.6199 0.032 Uiso 1 1 calc R
H23B H 0.6413 0.9081 0.6164 0.032 Uiso 1 1 calc R
C24 C 0.89598(10) 0.64066(8) 0.70476(5) 0.01527(19) Uani 1 1 d .
C25 C 0.91489(11) 0.73369(8) 0.70617(6) 0.0189(2) Uani 1 1 d .
H25A H 0.8802 0.7680 0.7388 0.023 Uiso 1 1 calc R
C26 C 0.98339(12) 0.77723(9) 0.66079(5) 0.0212(2) Uani 1 1 d .
H26A H 0.9953 0.8405 0.6627 0.025 Uiso 1 1 calc R
C27 C 1.03427(12) 0.72788(9) 0.61278(6) 0.0228(2) Uani 1 1 d .
H27A H 1.0814 0.7571 0.5818 0.027 Uiso 1 1 calc R
C28 C 1.01590(14) 0.63548(10) 0.61032(6) 0.0278(3) Uani 1 1 d .
H28A H 1.0505 0.6017 0.5774 0.033 Uiso 1 1 calc R
C29 C 0.94713(12) 0.59198(9) 0.65569(6) 0.0235(2) Uani 1 1 d .
H29A H 0.9348 0.5288 0.6533 0.028 Uiso 1 1 calc R
C30 C 0.75748(10) 0.48149(8) 0.72727(5) 0.01540(19) Uani 1 1 d .
C31 C 0.64638(11) 0.47485(9) 0.69511(5) 0.0215(2) Uani 1 1 d .
H31A H 0.5921 0.5250 0.6937 0.026 Uiso 1 1 calc R
C32 C 0.61430(13) 0.39543(10) 0.66500(6) 0.0279(3) Uani 1 1 d .
H32A H 0.5397 0.3923 0.6422 0.033 Uiso 1 1 calc R
C33 C 0.69103(13) 0.32098(10) 0.66823(6) 0.0302(3) Uani 1 1 d .
H33A H 0.6686 0.2666 0.6481 0.036 Uiso 1 1 calc R
C34 C 0.80090(12) 0.32617(9) 0.70099(6) 0.0260(2) Uani 1 1 d .
H34A H 0.8533 0.2751 0.7036 0.031 Uiso 1 1 calc R
C35 C 0.83445(11) 0.40623(8) 0.73011(6) 0.0199(2) Uani 1 1 d .
H35A H 0.9101 0.4096 0.7520 0.024 Uiso 1 1 calc R
C36 C 0.90131(10) 0.55428(8) 0.82482(5) 0.0158(2) Uani 1 1 d .
C37 C 1.02948(11) 0.56345(9) 0.82269(6) 0.0209(2) Uani 1 1 d .
H37A H 1.0677 0.5893 0.7875 0.025 Uiso 1 1 calc R
C38 C 1.10140(13) 0.53460(10) 0.87236(6) 0.0266(3) Uani 1 1 d .
H38A H 1.1883 0.5422 0.8710 0.032 Uiso 1 1 calc R
C39 C 1.04780(13) 0.49536(10) 0.92316(6) 0.0282(3) Uani 1 1 d .
H39A H 1.0977 0.4749 0.9563 0.034 Uiso 1 1 calc R
C40 C 0.92000(14) 0.48565(9) 0.92597(6) 0.0260(3) Uani 1 1 d .
H40A H 0.8827 0.4586 0.9610 0.031 Uiso 1 1 calc R
C41 C 0.84745(12) 0.51581(8) 0.87719(5) 0.0199(2) Uani 1 1 d .
H41A H 0.7604 0.5102 0.8795 0.024 Uiso 1 1 calc R
H9B H 0.6318(16) 0.7682(11) 0.9151(7) 0.025(4) Uiso 1 1 d .
H9A H 0.7346(13) 0.7076(10) 0.8841(6) 0.013(3) Uiso 1 1 d .
H15A H 0.5081(13) 0.6899(10) 0.7121(7) 0.017(4) Uiso 1 1 d .
H15B H 0.6377(16) 0.6811(12) 0.6808(8) 0.032(4) Uiso 1 1 d .

loop_
_atom_site_aniso_label
_atom_site_aniso_U_11
_atom_site_aniso_U_22
_atom_site_aniso_U_33
_atom_site_aniso_U_23
_atom_site_aniso_U_13
_atom_site_aniso_U_12
Co1 0.01515(6) 0.01413(7) 0.01697(6) 0.00053(6) 0.00235(5) 0.00104(6)
Cl1 0.02338(13) 0.02130(14) 0.02213(13) -0.00395(11) 0.00598(10) -0.00636(11)
P1 0.01400(11) 0.01264(12) 0.01365(11) 0.00059(10) 0.00067(9) 0.00078(10)
N1 0.0167(4) 0.0138(4) 0.0133(4) 0.0016(3) -0.0019(3) -0.0010(3)
N2 0.0197(4) 0.0170(5) 0.0136(4) 0.0006(3) -0.0032(3) 0.0007(4)
C1 0.0137(4) 0.0170(5) 0.0113(4) -0.0003(4) -0.0002(3) 0.0023(4)
C2 0.0274(6) 0.0157(5) 0.0204(5) 0.0030(4) -0.0061(5) -0.0034(4)
C3 0.0286(6) 0.0163(5) 0.0199(5) 0.0051(4) -0.0056(5) -0.0024(4)
C4 0.0146(4) 0.0145(5) 0.0111(4) 0.0003(4) -0.0016(3) -0.0007(4)
C5 0.0208(5) 0.0162(5) 0.0168(5) -0.0037(4) -0.0027(4) 0.0014(4)
C6 0.0226(5) 0.0190(6) 0.0154(5) -0.0039(4) -0.0023(4) -0.0010(4)
C7 0.0210(5) 0.0293(6) 0.0126(4) -0.0006(5) 0.0007(4) -0.0028(5)
C8 0.0210(5) 0.0198(6) 0.0144(5) 0.0035(4) -0.0027(4) -0.0041(4)
C9 0.0162(5) 0.0167(5) 0.0142(5) 0.0009(4) -0.0018(4) -0.0023(4)
C10 0.0223(5) 0.0200(6) 0.0201(5) 0.0008(4) -0.0059(4) 0.0030(5)
C11 0.0134(4) 0.0267(6) 0.0184(5) 0.0010(4) -0.0030(4) 0.0002(4)
C12 0.0193(5) 0.0242(6) 0.0181(5) 0.0004(4) -0.0039(4) -0.0064(5)
C13 0.0143(4) 0.0234(6) 0.0143(4) 0.0007(4) 0.0008(3) -0.0006(4)
C14 0.0191(5) 0.0189(6) 0.0124(4) -0.0005(4) -0.0033(4) 0.0015(4)
C15 0.0385(7) 0.0190(6) 0.0207(6) -0.0027(5) -0.0129(5) 0.0062(5)
C16 0.0418(7) 0.0210(6) 0.0269(6) -0.0077(5) -0.0173(5) 0.0089(6)
C17 0.0301(6) 0.0266(7) 0.0249(6) -0.0036(5) -0.0106(5) -0.0025(6)
C18 0.0225(5) 0.0223(6) 0.0254(5) -0.0025(5) -0.0088(5) 0.0046(5)
C19 0.0176(5) 0.0203(6) 0.0213(5) -0.0040(4) -0.0027(4) 0.0031(4)
C20 0.0396(7) 0.0344(8) 0.0197(6) 0.0040(5) -0.0119(5) -0.0011(6)
C21 0.0327(7) 0.0506(10) 0.0142(5) -0.0035(6) 0.0005(5) -0.0011(6)
C22 0.0372(8) 0.0513(10) 0.0241(6) -0.0176(6) -0.0092(6) 0.0159(7)
C23 0.0228(5) 0.0414(8) 0.0157(5) -0.0008(5) 0.0000(4) -0.0011(6)
C24 0.0153(4) 0.0161(5) 0.0144(4) 0.0009(4) 0.0010(4) 0.0003(4)
C25 0.0213(5) 0.0182(5) 0.0173(5) -0.0016(4) 0.0017(4) -0.0027(4)
C26 0.0261(6) 0.0180(6) 0.0196(5) -0.0001(4) 0.0015(4) -0.0066(5)
C27 0.0250(6) 0.0250(6) 0.0185(5) 0.0043(5) 0.0043(4) -0.0022(5)
C28 0.0377(7) 0.0234(6) 0.0221(6) 0.0000(5) 0.0143(5) 0.0018(6)
C29 0.0323(6) 0.0153(5) 0.0228(6) 0.0011(5) 0.0101(5) 0.0017(5)
C30 0.0171(5) 0.0146(5) 0.0145(5) 0.0006(4) 0.0016(4) -0.0023(4)
C31 0.0219(5) 0.0211(6) 0.0215(5) 0.0018(4) -0.0044(4) -0.0037(4)
C32 0.0285(6) 0.0329(7) 0.0222(6) -0.0023(5) -0.0037(5) -0.0109(6)
C33 0.0358(7) 0.0274(7) 0.0274(6) -0.0124(6) 0.0097(5) -0.0135(6)
C34 0.0266(5) 0.0180(5) 0.0335(6) -0.0083(6) 0.0104(5) -0.0020(5)
C35 0.0185(5) 0.0164(5) 0.0249(6) -0.0026(5) 0.0036(4) -0.0001(4)
C36 0.0185(5) 0.0132(5) 0.0158(5) -0.0008(4) -0.0023(4) 0.0010(4)
C37 0.0193(5) 0.0227(6) 0.0207(5) -0.0023(5) -0.0019(4) 0.0017(4)
C38 0.0227(6) 0.0273(7) 0.0298(6) -0.0051(5) -0.0088(5) 0.0050(5)
C39 0.0361(7) 0.0212(6) 0.0274(6) -0.0016(5) -0.0153(5) 0.0071(5)
C40 0.0389(7) 0.0199(6) 0.0193(5) 0.0038(5) -0.0048(5) -0.0012(5)
C41 0.0244(6) 0.0162(5) 0.0192(5) 0.0016(4) -0.0023(4) -0.0026(4)

loop_
_atom_type_symbol
_atom_type_description
_atom_type_scat_dispersion_real
_atom_type_scat_dispersion_imag
_atom_type_scat_source
C C 0.0033 0.0016 'International Tables Vol C Tables 4.2.6.8 and 6.1.1.4'
H H 0.0000 0.0000 'International Tables Vol C Tables 4.2.6.8 and 6.1.1.4'
N N 0.0061 0.0033 'International Tables Vol C Tables 4.2.6.8 and 6.1.1.4'
Cl Cl 0.1484 0.1585 'International Tables Vol C Tables 4.2.6.8 and 6.1.1.4'
Co Co 0.3494 0.9721 'International Tables Vol C Tables 4.2.6.8 and 6.1.1.4'
P P 0.1023 0.0942 'International Tables Vol C Tables 4.2.6.8 and 6.1.1.4'

loop_
_geom_angle_atom_site_label_1
_geom_angle_atom_site_label_2
_geom_angle_atom_site_label_3
_geom_angle
C1 Co1 H9A 80.8(4)
C1 Co1 P1 110.60(3)
H9A Co1 P1 92.8(4)
C1 Co1 Cl1 128.03(3)
H9A Co1 Cl1 92.2(4)
P1 Co1 Cl1 121.195(14)
C1 Co1 H15A 79.1(4)
H9A Co1 H15A 157.1(5)
P1 Co1 H15A 104.5(4)
Cl1 Co1 H15A 91.5(4)
C36 P1 C30 101.36(5)
C36 P1 C24 104.37(5)
C30 P1 C24 101.17(5)
C36 P1 Co1 113.02(4)
C30 P1 Co1 116.19(4)
C24 P1 Co1 118.53(4)
C1 N1 C2 111.15(9)
C1 N1 C4 125.51(10)
C2 N1 C4 123.14(9)
C1 N2 C3 111.51(9)
C1 N2 C14 126.97(10)
C3 N2 C14 121.51(9)
N2 C1 N1 103.41(10)
N2 C1 Co1 128.33(8)
N1 C1 Co1 128.19(8)
C3 C2 N1 107.12(11)
C3 C2 H2A 126.4
N1 C2 H2A 126.4
C2 C3 N2 106.80(10)
C2 C3 H3A 126.6
N2 C3 H3A 126.6
N1 C4 C9 111.16(9)
N1 C4 C13 109.21(8)
C9 C4 C13 108.61(9)
N1 C4 C5 109.57(9)
C9 C4 C5 109.16(9)
C13 C4 C5 109.10(9)
C6 C5 C4 109.95(9)
C6 C5 H5A 109.7
C4 C5 H5A 109.7
C6 C5 H5B 109.7
C4 C5 H5B 109.7
H5A C5 H5B 108.2
C7 C6 C5 109.48(10)
C7 C6 C12 109.75(11)
C5 C6 C12 109.60(10)
C7 C6 H6A 109.3
C5 C6 H6A 109.3
C12 C6 H6A 109.3
C6 C7 C8 109.30(9)
C6 C7 H7A 109.8
C8 C7 H7A 109.8
C6 C7 H7B 109.8
C8 C7 H7B 109.8
H7A C7 H7B 108.3
C10 C8 C9 109.41(9)
C10 C8 C7 109.08(10)
C9 C8 C7 109.94(10)
C10 C8 H8A 109.5
C9 C8 H8A 109.5
C7 C8 H8A 109.5
C4 C9 C8 109.91(9)
C4 C9 H9B 109.0(10)
C8 C9 H9B 113.2(9)
C4 C9 H9A 108.6(8)
C8 C9 H9A 108.3(8)
H9B C9 H9A 107.7(13)
C11 C10 C8 109.64(10)
C11 C10 H10A 109.7
C8 C10 H10A 109.7
C11 C10 H10B 109.7
C8 C10 H10B 109.7
H10A C10 H10B 108.2
C10 C11 C12 109.58(10)
C10 C11 C13 109.25(10)
C12 C11 C13 109.39(10)
C10 C11 H11A 109.5
C12 C11 H11A 109.5
C13 C11 H11A 109.5
C11 C12 C6 109.17(9)
C11 C12 H12A 109.8
C6 C12 H12A 109.8
C11 C12 H12B 109.8
C6 C12 H12B 109.8
H12A C12 H12B 108.3
C4 C13 C11 110.14(9)
C4 C13 H13A 109.6
C11 C13 H13A 109.6
C4 C13 H13B 109.6
C11 C13 H13B 109.6
H13A C13 H13B 108.1
N2 C14 C15 110.87(9)
N2 C14 C23 109.11(9)
C15 C14 C23 109.29(11)
N2 C14 C19 109.57(9)
C15 C14 C19 109.28(10)
C23 C14 C19 108.68(10)
C14 C15 C16 110.13(11)
C14 C15 H15A 110.5(9)
C16 C15 H15A 107.2(9)
C14 C15 H15B 113.0(11)
C16 C15 H15B 109.8(10)
H15A C15 H15B 105.9(13)
C22 C16 C17 109.72(12)
C22 C16 C15 108.99(13)
C17 C16 C15 109.38(11)
C22 C16 H16A 109.6
C17 C16 H16A 109.6
C15 C16 H16A 109.6
C18 C17 C16 108.87(12)
C18 C17 H17A 109.9
C16 C17 H17A 109.9
C18 C17 H17B 109.9
C16 C17 H17B 109.9
H17A C17 H17B 108.3
C17 C18 C20 110.28(12)
C17 C18 C19 109.51(10)
C20 C18 C19 109.53(11)
C17 C18 H18A 109.2
C20 C18 H18A 109.2
C19 C18 H18A 109.2
C18 C19 C14 109.79(10)
C18 C19 H19A 109.7
C14 C19 H19A 109.7
C18 C19 H19B 109.7
C14 C19 H19B 109.7
H19A C19 H19B 108.2
C18 C20 C21 109.06(11)
C18 C20 H20A 109.9
C21 C20 H20A 109.9
C18 C20 H20B 109.9
C21 C20 H20B 109.9
H20A C20 H20B 108.3
C22 C21 C20 109.43(13)
C22 C21 C23 109.68(12)
C20 C21 C23 109.13(12)
C22 C21 H21A 109.5
C20 C21 H21A 109.5
C23 C21 H21A 109.5
C21 C22 C16 109.91(12)
C21 C22 H22A 109.7
C16 C22 H22A 109.7
C21 C22 H22B 109.7
C16 C22 H22B 109.7
H22A C22 H22B 108.2
C14 C23 C21 109.78(11)
C14 C23 H23A 109.7
C21 C23 H23A 109.7
C14 C23 H23B 109.7
C21 C23 H23B 109.7
H23A C23 H23B 108.2
C25 C24 C29 117.99(11)
C25 C24 P1 118.48(9)
C29 C24 P1 123.34(9)
C26 C25 C24 121.51(11)
C26 C25 H25A 119.2
C24 C25 H25A 119.2
C27 C26 C25 119.75(12)
C27 C26 H26A 120.1
C25 C26 H26A 120.1
C26 C27 C28 119.64(12)
C26 C27 H27A 120.2
C28 C27 H27A 120.2
C27 C28 C29 120.57(12)
C27 C28 H28A 119.7
C29 C28 H28A 119.7
C28 C29 C24 120.54(12)
C28 C29 H29A 119.7
C24 C29 H29A 119.7
C31 C30 C35 118.78(11)
C31 C30 P1 117.95(9)
C35 C30 P1 123.27(9)
C32 C31 C30 120.63(12)
C32 C31 H31A 119.7
C30 C31 H31A 119.7
C33 C32 C31 120.18(12)
C33 C32 H32A 119.9
C31 C32 H32A 119.9
C32 C33 C34 119.76(12)
C32 C33 H33A 120.1
C34 C33 H33A 120.1
C33 C34 C35 120.15(13)
C33 C34 H34A 119.9
C35 C34 H34A 119.9
C34 C35 C30 120.46(11)
C34 C35 H35A 119.8
C30 C35 H35A 119.8
C37 C36 C41 118.82(11)
C37 C36 P1 124.87(9)
C41 C36 P1 116.30(9)
C38 C37 C36 120.01(12)
C38 C37 H37A 120.0
C36 C37 H37A 120.0
C39 C38 C37 120.73(12)
C39 C38 H38A 119.6
C37 C38 H38A 119.6
C38 C39 C40 119.94(12)
C38 C39 H39A 120.0
C40 C39 H39A 120.0
C41 C40 C39 119.69(13)
C41 C40 H40A 120.2
C39 C40 H40A 120.2
C40 C41 C36 120.78(12)
C40 C41 H41A 119.6
C36 C41 H41A 119.6

loop_
_geom_bond_atom_site_label_1
_geom_bond_atom_site_label_2
_geom_bond_distance
Co1 C1 1.9708(12)
Co1 H9A 2.204(14)
Co1 P1 2.2294(3)
Co1 Cl1 2.2448(3)
Co1 H15A 2.360(15)
P1 C36 1.8330(12)
P1 C30 1.8415(12)
P1 C24 1.8419(11)
N1 C1 1.3762(15)
N1 C2 1.3900(15)
N1 C4 1.4901(13)
N2 C1 1.3722(14)
N2 C3 1.3894(16)
N2 C14 1.4872(14)
C2 C3 1.3461(17)
C2 H2A 0.9500
C3 H3A 0.9500
C4 C9 1.5320(16)
C4 C13 1.5374(15)
C4 C5 1.5393(16)
C5 C6 1.5345(16)
C5 H5A 0.9900
C5 H5B 0.9900
C6 C7 1.5270(18)
C6 C12 1.5376(17)
C6 H6A 1.0000
C7 C8 1.5370(18)
C7 H7A 0.9900
C7 H7B 0.9900
C8 C10 1.5326(17)
C8 C9 1.5356(16)
C8 H8A 1.0000
C9 H9B 0.950(17)
C9 H9A 1.011(15)
C10 C11 1.5293(18)
C10 H10A 0.9900
C10 H10B 0.9900
C11 C12 1.5335(18)
C11 C13 1.5391(15)
C11 H11A 1.0000
C12 H12A 0.9900
C12 H12B 0.9900
C13 H13A 0.9900
C13 H13B 0.9900
C14 C15 1.5211(18)
C14 C23 1.5356(17)
C14 C19 1.5389(16)
C15 C16 1.5433(18)
C15 H15A 0.978(15)
C15 H15B 0.983(18)
C16 C22 1.529(2)
C16 C17 1.536(2)
C16 H16A 1.0000
C17 C18 1.5298(19)
C17 H17A 0.9900
C17 H17B 0.9900
C18 C20 1.531(2)
C18 C19 1.5341(16)
C18 H18A 1.0000
C19 H19A 0.9900
C19 H19B 0.9900
C20 C21 1.538(2)
C20 H20A 0.9900
C20 H20B 0.9900
C21 C22 1.524(3)
C21 C23 1.5405(18)
C21 H21A 1.0000
C22 H22A 0.9900
C22 H22B 0.9900
C23 H23A 0.9900
C23 H23B 0.9900
C24 C25 1.3986(17)
C24 C29 1.4013(17)
C25 C26 1.3927(17)
C25 H25A 0.9500
C26 C27 1.3880(18)
C26 H26A 0.9500
C27 C28 1.389(2)
C27 H27A 0.9500
C28 C29 1.3938(18)
C28 H28A 0.9500
C29 H29A 0.9500
C30 C31 1.3962(16)
C30 C35 1.3977(17)
C31 C32 1.3936(19)
C31 H31A 0.9500
C32 C33 1.387(2)
C32 H32A 0.9500
C33 C34 1.390(2)
C33 H33A 0.9500
C34 C35 1.3957(18)
C34 H34A 0.9500
C35 H35A 0.9500
C36 C37 1.3983(17)
C36 C41 1.3992(16)
C37 C38 1.3973(18)
C37 H37A 0.9500
C38 C39 1.375(2)
C38 H38A 0.9500
C39 C40 1.396(2)
C39 H39A 0.9500
C40 C41 1.3925(17)
C40 H40A 0.9500
C41 H41A 0.9500
